data_7047351
loop_
_publ_author_name
'Sugahara, Tomohiro'
'Guo, Jing-Dong'
'Hashizume, Daisuke'
'Sasamori, Takahiro'
'Nagase, Shigeru'
'Tokitoh, Norihiro'

_publ_section_title
;
 The selective formation of a 1,2-disilabenzene from the reaction of a
 disilyne with phenylacetylene.
;
_journal_issue 38
_journal_name_full 'Dalton transactions (Cambridge, England : 2003)'
_journal_page_first 13318
_journal_page_last 13322
_journal_paper_doi 10.1039/c8dt03081b
_journal_volume 47
_journal_year 2018
_chemical_formula_moiety 'C52 H102 Si10, C6 H6'
_chemical_formula_sum 'C58 H108 Si10'
_chemical_formula_weight 1086.34
_space_group_crystal_system orthorhombic
_space_group_IT_number 52
_space_group_name_Hall '-P 2a 2bc'
_space_group_name_H-M_alt 'P n n a'
_symmetry_space_group_name_Hall '-P 2a 2bc'
_symmetry_space_group_name_H-M 'P n n a'
_atom_sites_solution_hydrogens difmap
_atom_sites_solution_primary direct
_atom_sites_solution_secondary difmap
_audit_block_doi 10.5517/ccdc.csd.cc1zfw6h
_audit_creation_method SHELXL-2018/1
_audit_update_record
;
2018-03-18 deposited with the CCDC.
2018-08-23 downloaded from the CCDC.
;
_cell_angle_alpha 90
_cell_angle_beta 90
_cell_angle_gamma 90
_cell_formula_units_Z 4
_cell_length_a 18.1857(3)
_cell_length_b 30.4174(5)
_cell_length_c 12.6976(2)
_cell_measurement_reflns_used 302093
_cell_measurement_temperature 90
_cell_measurement_theta_max 44.440
_cell_measurement_theta_min 0.950
_cell_volume 7023.8(2)
_computing_cell_refinement PROCESS-AUTO
_computing_data_collection PROCESS-AUTO
_computing_data_reduction PROCESS-AUTO
_computing_molecular_graphics SHELXLE
_computing_publication_material 'SHELXL-2018/1 (Sheldrick, 2018)'
_computing_structure_refinement 'SHELXL-2018/1 (Sheldrick, 2018)'
_computing_structure_solution SIR2004
_diffrn_ambient_temperature 90
_diffrn_detector_area_resol_mean 10
_diffrn_measured_fraction_theta_full 0.987
_diffrn_measured_fraction_theta_max 0.989
_diffrn_measurement_device_type 'Large cylindrical IP camera'
_diffrn_measurement_method \w-scan
_diffrn_radiation_monochromator Si(111)
_diffrn_radiation_type synchrotron
_diffrn_radiation_wavelength 0.30241
_diffrn_reflns_av_R_equivalents 0.0237
_diffrn_reflns_av_unetI/netI 0.0120
_diffrn_reflns_Laue_measured_fraction_full 0.987
_diffrn_reflns_Laue_measured_fraction_max 0.989
_diffrn_reflns_limit_h_max 23
_diffrn_reflns_limit_h_min -23
_diffrn_reflns_limit_k_max 39
_diffrn_reflns_limit_k_min -39
_diffrn_reflns_limit_l_max 16
_diffrn_reflns_limit_l_min -15
_diffrn_reflns_number 50877
_diffrn_reflns_point_group_measured_fraction_full 0.987
_diffrn_reflns_point_group_measured_fraction_max 0.989
_diffrn_reflns_theta_full 10.454
_diffrn_reflns_theta_max 11.325
_diffrn_reflns_theta_min 0.953
_diffrn_source 'SPring-8 BL02B1 beamline'
_exptl_absorpt_coefficient_mu 0.035
_exptl_absorpt_correction_T_max 0.9930
_exptl_absorpt_correction_T_min 0.5094
_exptl_absorpt_correction_type multi-scan
_exptl_absorpt_process_details
;
 PROCESS-AUTO (1998).
 Automatic Data Acquisition and Processing Package
 for 2D image data. Rigaku Corporation, Tokyo, Japan.
;
_exptl_crystal_colour yellow
_exptl_crystal_density_diffrn 1.027
_exptl_crystal_description block
_exptl_crystal_F_000 2384
_exptl_crystal_size_max 0.40
_exptl_crystal_size_mid 0.35
_exptl_crystal_size_min 0.20
_refine_diff_density_max 0.710
_refine_diff_density_min -0.228
_refine_diff_density_rms 0.052
_refine_ls_extinction_method none
_refine_ls_goodness_of_fit_ref 1.062
_refine_ls_hydrogen_treatment constr
_refine_ls_matrix_type full
_refine_ls_number_parameters 351
_refine_ls_number_reflns 7977
_refine_ls_number_restraints 136
_refine_ls_restrained_S_all 1.062
_refine_ls_R_factor_all 0.0365
_refine_ls_R_factor_gt 0.0348
_refine_ls_shift/su_max 0.001
_refine_ls_shift/su_mean 0.000
_refine_ls_structure_factor_coef Fsqd
_refine_ls_weighting_details 'w=1/[\s^2^(Fo^2^)+(0.0541P)^2^+3.0694P] where P=(Fo^2^+2Fc^2^)/3'
_refine_ls_weighting_scheme calc
_refine_ls_wR_factor_gt 0.0957
_refine_ls_wR_factor_ref 0.0973
_reflns_Friedel_coverage 0.000
_reflns_number_gt 7561
_reflns_number_total 7977
_reflns_threshold_expression 'I > 2\s(I)'
_cod_data_source_file c8dt03081b3.cif
_cod_data_source_block compound3
_cod_depositor_comments 'Adding full bibliography for 7047350--7047352.cif.'
_cod_database_code 7047351
_shelx_shelxl_version_number 2018/1
_shelx_space_group_comment
;
The symmetry employed for this shelxl refinement is uniquely defined
by the following loop, which should always be used as a source of
symmetry information in preference to the above space-group names.
They are only intended as comments.
;
_shelx_estimated_absorpt_t_min 0.986
_shelx_estimated_absorpt_t_max 0.993

loop_
_space_group_symop_operation_xyz
'x, y, z'
'-x+1/2, -y, z'
'x, -y+1/2, -z+1/2'
'-x+1/2, y+1/2, -z+1/2'
'-x, -y, -z'
'x-1/2, y, -z'
'-x, y-1/2, z-1/2'
'x-1/2, -y-1/2, z-1/2'

loop_
_atom_site_label
_atom_site_type_symbol
_atom_site_fract_x
_atom_site_fract_y
_atom_site_fract_z
_atom_site_U_iso_or_equiv
_atom_site_adp_type
_atom_site_occupancy
_atom_site_site_symmetry_order
_atom_site_calc_flag
_atom_site_refinement_flags_posn
_atom_site_refinement_flags_adp
_atom_site_refinement_flags_occupancy
_atom_site_disorder_assembly
_atom_site_disorder_group
Si1 Si 0.34978(2) 0.21460(2) 0.23054(2) 0.01575(8) Uani 1 1 d . . . . .
Si2 Si 0.58981(2) 0.18385(2) 0.07995(4) 0.02018(9) Uani 0.9782(9) 1 d D . P A -1
Si3 Si 0.44108(2) 0.16228(2) -0.04834(3) 0.01957(10) Uani 0.9782(9) 1 d D . P A -1
C9 C 0.48506(6) 0.17892(4) 0.08142(9) 0.0151(3) Uani 0.9782(9) 1 d D . P A -1
H9 H 0.465971 0.208998 0.097650 0.018 Uiso 0.9782(9) 1 calc R U P A -1
C10 C 0.61763(9) 0.23860(4) 0.02582(11) 0.0270(3) Uani 0.9782(9) 1 d D . P A -1
H10A H 0.597711 0.261997 0.070564 0.040 Uiso 0.9782(9) 1 calc R U P A -1
H10B H 0.598356 0.241825 -0.045835 0.040 Uiso 0.9782(9) 1 calc R U P A -1
H10C H 0.671403 0.240655 0.024392 0.040 Uiso 0.9782(9) 1 calc R U P A -1
C11 C 0.63598(7) 0.14060(5) -0.00254(13) 0.0331(3) Uani 0.9782(9) 1 d D . P A -1
H11A H 0.615766 0.141309 -0.074063 0.050 Uiso 0.9782(9) 1 calc R U P A -1
H11B H 0.627274 0.111580 0.028608 0.050 Uiso 0.9782(9) 1 calc R U P A -1
H11C H 0.688972 0.146344 -0.005171 0.050 Uiso 0.9782(9) 1 calc R U P A -1
C12 C 0.62508(9) 0.17984(6) 0.21771(12) 0.0402(4) Uani 0.9782(9) 1 d D . P A -1
H12A H 0.676247 0.189904 0.219980 0.060 Uiso 0.9782(9) 1 calc R U P A -1
H12B H 0.622505 0.149214 0.241399 0.060 Uiso 0.9782(9) 1 calc R U P A -1
H12C H 0.595005 0.198288 0.264052 0.060 Uiso 0.9782(9) 1 calc R U P A -1
C13 C 0.48124(9) 0.19434(5) -0.16057(12) 0.0292(3) Uani 0.9782(9) 1 d D . P A -1
H13A H 0.455526 0.186678 -0.225863 0.044 Uiso 0.9782(9) 1 calc R U P A -1
H13B H 0.533573 0.187237 -0.167655 0.044 Uiso 0.9782(9) 1 calc R U P A -1
H13C H 0.475626 0.225869 -0.146857 0.044 Uiso 0.9782(9) 1 calc R U P A -1
C14 C 0.34000(7) 0.17356(6) -0.04194(12) 0.0358(3) Uani 0.9782(9) 1 d D . P A -1
H14A H 0.316305 0.162602 -0.106093 0.054 Uiso 0.9782(9) 1 calc R U P A -1
H14B H 0.331807 0.205305 -0.035898 0.054 Uiso 0.9782(9) 1 calc R U P A -1
H14C H 0.318960 0.158683 0.019534 0.054 Uiso 0.9782(9) 1 calc R U P A -1
C15 C 0.45204(9) 0.10225(4) -0.07774(11) 0.0326(3) Uani 0.9782(9) 1 d D . P A -1
H15A H 0.428965 0.084936 -0.021674 0.049 Uiso 0.9782(9) 1 calc R U P A -1
H15B H 0.504469 0.094994 -0.081760 0.049 Uiso 0.9782(9) 1 calc R U P A -1
H15C H 0.428421 0.095443 -0.145167 0.049 Uiso 0.9782(9) 1 calc R U P A -1
Si2B Si 0.5883(9) 0.1925(6) 0.1233(16) 0.02018(9) Uani 0.0218(9) 1 d D . P A -2
Si3B Si 0.4804(10) 0.1566(5) -0.0605(12) 0.01957(10) Uani 0.0218(9) 1 d D . P A -2
C9B C 0.498(4) 0.173(2) 0.0818(11) 0.0151(3) Uani 0.0218(9) 1 d D . P A -2
H9B H 0.470937 0.201936 0.083207 0.018 Uiso 0.0218(9) 1 calc R U P A -2
C10B C 0.616(4) 0.2437(11) 0.052(4) 0.0270(3) Uani 0.0218(9) 1 d D . P A -2
H10D H 0.658431 0.257132 0.088508 0.040 Uiso 0.0218(9) 1 calc R U P A -2
H10E H 0.575286 0.264461 0.051144 0.040 Uiso 0.0218(9) 1 calc R U P A -2
H10F H 0.630543 0.236345 -0.020165 0.040 Uiso 0.0218(9) 1 calc R U P A -2
C11B C 0.655(3) 0.1478(13) 0.087(4) 0.0331(3) Uani 0.0218(9) 1 d D . P A -2
H11D H 0.641279 0.135548 0.018562 0.050 Uiso 0.0218(9) 1 calc R U P A -2
H11E H 0.652964 0.124576 0.140684 0.050 Uiso 0.0218(9) 1 calc R U P A -2
H11F H 0.704513 0.159990 0.083788 0.050 Uiso 0.0218(9) 1 calc R U P A -2
C12B C 0.596(3) 0.2029(19) 0.2680(19) 0.0402(4) Uani 0.0218(9) 1 d D . P A -2
H12D H 0.571206 0.179416 0.306770 0.060 Uiso 0.0218(9) 1 calc R U P A -2
H12E H 0.573717 0.231222 0.285088 0.060 Uiso 0.0218(9) 1 calc R U P A -2
H12F H 0.648405 0.203425 0.288009 0.060 Uiso 0.0218(9) 1 calc R U P A -2
C13B C 0.468(3) 0.2032(15) -0.155(5) 0.0292(3) Uani 0.0218(9) 1 d D . P A -2
H13D H 0.467460 0.191768 -0.227501 0.044 Uiso 0.0218(9) 1 calc R U P A -2
H13E H 0.508826 0.224036 -0.147503 0.044 Uiso 0.0218(9) 1 calc R U P A -2
H13F H 0.421497 0.218213 -0.140678 0.044 Uiso 0.0218(9) 1 calc R U P A -2
C14B C 0.5626(17) 0.1241(15) -0.104(4) 0.0358(3) Uani 0.0218(9) 1 d D . P A -2
H14D H 0.546445 0.098623 -0.144941 0.054 Uiso 0.0218(9) 1 calc R U P A -2
H14E H 0.589846 0.113963 -0.041644 0.054 Uiso 0.0218(9) 1 calc R U P A -2
H14F H 0.594601 0.142649 -0.147076 0.054 Uiso 0.0218(9) 1 calc R U P A -2
C15B C 0.3978(18) 0.1200(14) -0.071(5) 0.0326(3) Uani 0.0218(9) 1 d D . P A -2
H15D H 0.377814 0.121553 -0.142346 0.049 Uiso 0.0218(9) 1 calc R U P A -2
H15E H 0.360289 0.129773 -0.020416 0.049 Uiso 0.0218(9) 1 calc R U P A -2
H15F H 0.411982 0.089689 -0.054806 0.049 Uiso 0.0218(9) 1 calc R U P A -2
Si4 Si 0.38047(2) 0.15464(2) 0.54102(3) 0.02141(9) Uani 1 1 d . . . . .
Si5 Si 0.24797(2) 0.10467(2) 0.41901(3) 0.02648(9) Uani 1 1 d . . . . .
C1 C 0.25299(6) 0.20098(4) 0.22573(10) 0.0214(2) Uani 1 1 d . . . . .
H1 H 0.242527 0.170846 0.213036 0.026 Uiso 1 1 calc R U . . .
C2 C 0.19227(6) 0.22737(4) 0.23754(10) 0.0241(2) Uani 1 1 d . . . . .
H2 H 0.145653 0.213842 0.228020 0.029 Uiso 1 1 calc R U . . .
C3 C 0.40507(6) 0.16271(3) 0.24501(9) 0.0149(2) Uani 1 1 d . . . . .
C4 C 0.45838(6) 0.14944(3) 0.17017(9) 0.0155(2) Uani 1 1 d D . . . .
C5 C 0.48856(6) 0.10698(4) 0.17632(9) 0.0183(2) Uani 1 1 d . . . . .
H5 H 0.523553 0.098281 0.124824 0.022 Uiso 1 1 calc R U . . .
C6 C 0.46935(6) 0.07721(4) 0.25459(9) 0.0185(2) Uani 1 1 d . . . . .
C7 C 0.41799(6) 0.09102(4) 0.32934(9) 0.0188(2) Uani 1 1 d . . . . .
H7 H 0.404866 0.071388 0.384404 0.023 Uiso 1 1 calc R U . . .
C8 C 0.38502(6) 0.13260(3) 0.32650(9) 0.0161(2) Uani 1 1 d . . . . .
C16 C 0.50411(7) 0.03130(4) 0.26218(11) 0.0247(3) Uani 1 1 d . . . . .
C17 C 0.55598(10) 0.03059(5) 0.35742(15) 0.0463(4) Uani 1 1 d . . . . .
H17A H 0.594242 0.052951 0.348268 0.069 Uiso 1 1 calc R U . . .
H17B H 0.578882 0.001524 0.363231 0.069 Uiso 1 1 calc R U . . .
H17C H 0.527957 0.036834 0.421627 0.069 Uiso 1 1 calc R U . . .
C18 C 0.54835(9) 0.01965(5) 0.16332(14) 0.0387(3) Uani 1 1 d . . . . .
H18A H 0.516195 0.021021 0.101473 0.058 Uiso 1 1 calc R U . . .
H18B H 0.568297 -0.010136 0.170360 0.058 Uiso 1 1 calc R U . . .
H18C H 0.588844 0.040614 0.154909 0.058 Uiso 1 1 calc R U . . .
C19 C 0.44417(9) -0.00357(4) 0.27647(16) 0.0426(4) Uani 1 1 d . . . . .
H19A H 0.418012 0.001722 0.342746 0.064 Uiso 1 1 calc R U . . .
H19B H 0.466729 -0.032824 0.278188 0.064 Uiso 1 1 calc R U . . .
H19C H 0.409412 -0.001929 0.217621 0.064 Uiso 1 1 calc R U . . .
C20 C 0.33030(6) 0.14319(4) 0.41326(9) 0.0179(2) Uani 1 1 d . . . . .
H20 H 0.309019 0.172235 0.392501 0.021 Uiso 1 1 calc R U . . .
C21 C 0.45545(8) 0.19459(5) 0.51122(12) 0.0341(3) Uani 1 1 d . . . . .
H21A H 0.434007 0.222084 0.485243 0.051 Uiso 1 1 calc R U . . .
H21B H 0.488021 0.182214 0.457344 0.051 Uiso 1 1 calc R U . . .
H21C H 0.483723 0.200450 0.575405 0.051 Uiso 1 1 calc R U . . .
C22 C 0.42633(9) 0.10582(5) 0.60323(12) 0.0345(3) Uani 1 1 d . . . . .
H22A H 0.458368 0.091509 0.551494 0.052 Uiso 1 1 calc R U . . .
H22B H 0.388815 0.084941 0.627085 0.052 Uiso 1 1 calc R U . . .
H22C H 0.455744 0.115514 0.663583 0.052 Uiso 1 1 calc R U . . .
C23 C 0.31287(9) 0.17942(6) 0.63484(12) 0.0398(4) Uani 1 1 d . . . . .
H23A H 0.339063 0.191172 0.696139 0.060 Uiso 1 1 calc R U . . .
H23B H 0.277973 0.156833 0.657890 0.060 Uiso 1 1 calc R U . . .
H23C H 0.286157 0.203236 0.599661 0.060 Uiso 1 1 calc R U . . .
C24 C 0.23473(9) 0.07585(5) 0.29006(14) 0.0405(4) Uani 1 1 d . . . . .
H24A H 0.189452 0.058408 0.292537 0.061 Uiso 1 1 calc R U . . .
H24B H 0.276692 0.056419 0.276712 0.061 Uiso 1 1 calc R U . . .
H24C H 0.231112 0.097640 0.233440 0.061 Uiso 1 1 calc R U . . .
C25 C 0.16344(8) 0.13726(5) 0.45159(14) 0.0369(3) Uani 1 1 d . . . . .
H25A H 0.156487 0.160344 0.398688 0.055 Uiso 1 1 calc R U . . .
H25B H 0.169120 0.150699 0.521259 0.055 Uiso 1 1 calc R U . . .
H25C H 0.120550 0.117754 0.451852 0.055 Uiso 1 1 calc R U . . .
C26 C 0.25716(9) 0.06113(5) 0.52338(16) 0.0446(4) Uani 1 1 d . . . . .
H26A H 0.214431 0.041537 0.520709 0.067 Uiso 1 1 calc R U . . .
H26B H 0.259787 0.075094 0.592841 0.067 Uiso 1 1 calc R U . . .
H26C H 0.302064 0.044087 0.510980 0.067 Uiso 1 1 calc R U . . .
C31 C 0.250000 0.000000 0.8034(2) 0.0499(6) Uani 1 2 d S T P . .
H31 H 0.249998 0.000001 0.728567 0.060 Uiso 1 2 calc R U P . .
C32 C 0.26241(9) 0.03849(6) 0.85833(18) 0.0500(4) Uani 1 1 d . . . . .
H32 H 0.270955 0.065073 0.821011 0.060 Uiso 1 1 calc R U . . .
C33 C 0.26248(10) 0.03862(6) 0.96663(18) 0.0532(5) Uani 1 1 d . . . . .
H33 H 0.271089 0.065188 1.003959 0.064 Uiso 1 1 calc R U . . .
C34 C 0.250000 0.000000 1.0210(3) 0.0561(7) Uani 1 2 d S T P . .
H34 H 0.250001 0.000001 1.095771 0.067 Uiso 1 2 calc R U P . .

loop_
_atom_site_aniso_label
_atom_site_aniso_U_11
_atom_site_aniso_U_22
_atom_site_aniso_U_33
_atom_site_aniso_U_23
_atom_site_aniso_U_13
_atom_site_aniso_U_12
Si1 0.01500(15) 0.01345(15) 0.01880(16) -0.00060(11) -0.00026(10) -0.00018(10)
Si2 0.01494(16) 0.02178(18) 0.0238(2) 0.00011(14) 0.00014(13) -0.00237(12)
Si3 0.0185(2) 0.02480(17) 0.01536(17) -0.00111(12) 0.00041(12) -0.00555(13)
C9 0.0148(7) 0.0152(6) 0.0153(5) -0.0006(4) 0.0016(4) -0.0005(5)
C10 0.0239(6) 0.0253(6) 0.0319(8) -0.0013(5) 0.0036(6) -0.0080(5)
C11 0.0212(6) 0.0283(7) 0.0497(9) -0.0034(6) 0.0110(6) 0.0012(5)
C12 0.0335(8) 0.0520(9) 0.0351(8) 0.0085(7) -0.0153(6) -0.0121(7)
C13 0.0342(8) 0.0358(8) 0.0177(6) 0.0017(6) 0.0010(5) -0.0095(6)
C14 0.0194(6) 0.0627(10) 0.0253(7) -0.0026(6) -0.0038(5) -0.0034(6)
C15 0.0448(8) 0.0268(7) 0.0263(7) -0.0064(5) -0.0027(6) -0.0101(6)
Si2B 0.01494(16) 0.02178(18) 0.0238(2) 0.00011(14) 0.00014(13) -0.00237(12)
Si3B 0.0185(2) 0.02480(17) 0.01536(17) -0.00111(12) 0.00041(12) -0.00555(13)
C9B 0.0148(7) 0.0152(6) 0.0153(5) -0.0006(4) 0.0016(4) -0.0005(5)
C10B 0.0239(6) 0.0253(6) 0.0319(8) -0.0013(5) 0.0036(6) -0.0080(5)
C11B 0.0212(6) 0.0283(7) 0.0497(9) -0.0034(6) 0.0110(6) 0.0012(5)
C12B 0.0335(8) 0.0520(9) 0.0351(8) 0.0085(7) -0.0153(6) -0.0121(7)
C13B 0.0342(8) 0.0358(8) 0.0177(6) 0.0017(6) 0.0010(5) -0.0095(6)
C14B 0.0194(6) 0.0627(10) 0.0253(7) -0.0026(6) -0.0038(5) -0.0034(6)
C15B 0.0448(8) 0.0268(7) 0.0263(7) -0.0064(5) -0.0027(6) -0.0101(6)
Si4 0.02713(18) 0.02030(16) 0.01681(17) 0.00117(11) 0.00295(12) 0.00188(12)
Si5 0.02202(17) 0.02093(17) 0.0365(2) 0.00210(14) 0.00765(14) -0.00481(12)
C1 0.0187(5) 0.0213(6) 0.0242(6) 0.0006(4) -0.0028(4) -0.0048(4)
C2 0.0159(5) 0.0296(6) 0.0268(6) 0.0048(5) -0.0027(4) -0.0042(5)
C3 0.0160(5) 0.0123(5) 0.0165(5) -0.0007(4) -0.0006(4) -0.0012(4)
C4 0.0155(5) 0.0152(5) 0.0157(5) -0.0004(4) -0.0003(4) -0.0021(4)
C5 0.0171(5) 0.0172(5) 0.0206(5) -0.0021(4) 0.0022(4) 0.0011(4)
C6 0.0187(5) 0.0133(5) 0.0235(5) -0.0012(4) -0.0010(4) 0.0005(4)
C7 0.0218(5) 0.0144(5) 0.0202(5) 0.0023(4) 0.0010(4) -0.0017(4)
C8 0.0166(5) 0.0149(5) 0.0168(5) -0.0010(4) 0.0009(4) -0.0022(4)
C16 0.0255(6) 0.0134(5) 0.0351(7) 0.0008(4) 0.0022(5) 0.0037(4)
C17 0.0537(10) 0.0292(7) 0.0560(11) -0.0008(7) -0.0191(8) 0.0176(7)
C18 0.0422(8) 0.0217(6) 0.0522(9) -0.0022(6) 0.0136(7) 0.0104(6)
C19 0.0372(8) 0.0154(6) 0.0751(12) 0.0008(6) 0.0122(8) -0.0007(5)
C20 0.0196(5) 0.0149(5) 0.0192(5) 0.0011(4) 0.0042(4) -0.0004(4)
C21 0.0404(8) 0.0349(7) 0.0269(7) 0.0026(6) -0.0076(6) -0.0138(6)
C22 0.0454(8) 0.0281(7) 0.0299(7) 0.0052(5) -0.0060(6) 0.0056(6)
C23 0.0403(8) 0.0553(9) 0.0238(7) -0.0085(6) 0.0044(6) 0.0136(7)
C24 0.0345(7) 0.0334(7) 0.0536(10) -0.0115(7) 0.0009(7) -0.0130(6)
C25 0.0228(6) 0.0371(8) 0.0507(9) 0.0058(7) 0.0114(6) -0.0003(5)
C26 0.0386(8) 0.0313(7) 0.0638(11) 0.0205(7) 0.0115(8) -0.0062(6)
C31 0.0334(11) 0.0622(16) 0.0541(15) 0.000 0.000 0.0029(10)
C32 0.0353(8) 0.0427(9) 0.0720(13) 0.0102(9) 0.0028(8) 0.0010(7)
C33 0.0453(10) 0.0426(10) 0.0716(13) -0.0105(9) -0.0006(9) 0.0022(7)
C34 0.0552(16) 0.0588(16) 0.0544(16) 0.000 0.000 0.0047(12)

loop_
_atom_type_symbol
_atom_type_description
_atom_type_scat_dispersion_real
_atom_type_scat_dispersion_imag
_atom_type_scat_source
C C -0.0009 0.0002 'International Tables Vol C Tables 4.2.6.8 and 6.1.1.4'
H H 0.0000 0.0000 'International Tables Vol C Tables 4.2.6.8 and 6.1.1.4'
Si Si 0.0099 0.0118 'International Tables Vol C Tables 4.2.6.8 and 6.1.1.4'

loop_
_geom_angle_atom_site_label_1
_geom_angle_atom_site_label_2
_geom_angle_atom_site_label_3
_geom_angle
_geom_angle_site_symmetry_1
_geom_angle_site_symmetry_3
C1 Si1 C3 109.35(5) . .
C1 Si1 Si1 103.34(4) . 3
C3 Si1 Si1 142.78(3) . 3
C12 Si2 C10 108.02(7) . .
C12 Si2 C11 108.83(8) . .
C10 Si2 C11 107.31(7) . .
C12 Si2 C9 109.16(6) . .
C10 Si2 C9 110.06(6) . .
C11 Si2 C9 113.31(6) . .
C14 Si3 C15 106.96(7) . .
C14 Si3 C13 108.68(7) . .
C15 Si3 C13 108.29(7) . .
C14 Si3 C9 109.08(6) . .
C15 Si3 C9 112.80(6) . .
C13 Si3 C9 110.89(6) . .
C4 C9 Si3 110.57(7) . .
C4 C9 Si2 111.83(8) . .
Si3 C9 Si2 115.60(6) . .
C4 C9 H9 106.0 . .
Si3 C9 H9 106.0 . .
Si2 C9 H9 106.0 . .
Si2 C10 H10A 109.5 . .
Si2 C10 H10B 109.5 . .
H10A C10 H10B 109.5 . .
Si2 C10 H10C 109.5 . .
H10A C10 H10C 109.5 . .
H10B C10 H10C 109.5 . .
Si2 C11 H11A 109.5 . .
Si2 C11 H11B 109.5 . .
H11A C11 H11B 109.5 . .
Si2 C11 H11C 109.5 . .
H11A C11 H11C 109.5 . .
H11B C11 H11C 109.5 . .
Si2 C12 H12A 109.5 . .
Si2 C12 H12B 109.5 . .
H12A C12 H12B 109.5 . .
Si2 C12 H12C 109.5 . .
H12A C12 H12C 109.5 . .
H12B C12 H12C 109.5 . .
Si3 C13 H13A 109.5 . .
Si3 C13 H13B 109.5 . .
H13A C13 H13B 109.5 . .
Si3 C13 H13C 109.5 . .
H13A C13 H13C 109.5 . .
H13B C13 H13C 109.5 . .
Si3 C14 H14A 109.5 . .
Si3 C14 H14B 109.5 . .
H14A C14 H14B 109.5 . .
Si3 C14 H14C 109.5 . .
H14A C14 H14C 109.5 . .
H14B C14 H14C 109.5 . .
Si3 C15 H15A 109.5 . .
Si3 C15 H15B 109.5 . .
H15A C15 H15B 109.5 . .
Si3 C15 H15C 109.5 . .
H15A C15 H15C 109.5 . .
H15B C15 H15C 109.5 . .
C9B Si2B C12B 114(2) . .
C9B Si2B C10B 112(3) . .
C12B Si2B C10B 108.1(6) . .
C9B Si2B C11B 106(3) . .
C12B Si2B C11B 108.2(6) . .
C10B Si2B C11B 108.0(6) . .
C13B Si3B C15B 108.0(6) . .
C13B Si3B C14B 107.9(6) . .
C15B Si3B C14B 107.8(6) . .
C13B Si3B C9B 115(3) . .
C15B Si3B C9B 111(2) . .
C14B Si3B C9B 106(4) . .
C4 C9B Si2B 112(3) . .
C4 C9B Si3B 119.3(13) . .
Si2B C9B Si3B 121(3) . .
C4 C9B H9B 99.5 . .
Si2B C9B H9B 99.5 . .
Si3B C9B H9B 99.5 . .
Si2B C10B H10D 109.5 . .
Si2B C10B H10E 109.5 . .
H10D C10B H10E 109.5 . .
Si2B C10B H10F 109.5 . .
H10D C10B H10F 109.5 . .
H10E C10B H10F 109.5 . .
Si2B C11B H11D 109.5 . .
Si2B C11B H11E 109.5 . .
H11D C11B H11E 109.5 . .
Si2B C11B H11F 109.5 . .
H11D C11B H11F 109.5 . .
H11E C11B H11F 109.5 . .
Si2B C12B H12D 109.5 . .
Si2B C12B H12E 109.5 . .
H12D C12B H12E 109.5 . .
Si2B C12B H12F 109.5 . .
H12D C12B H12F 109.5 . .
H12E C12B H12F 109.5 . .
Si3B C13B H13D 109.5 . .
Si3B C13B H13E 109.5 . .
H13D C13B H13E 109.5 . .
Si3B C13B H13F 109.5 . .
H13D C13B H13F 109.5 . .
H13E C13B H13F 109.5 . .
Si3B C14B H14D 109.5 . .
Si3B C14B H14E 109.5 . .
H14D C14B H14E 109.5 . .
Si3B C14B H14F 109.5 . .
H14D C14B H14F 109.5 . .
H14E C14B H14F 109.5 . .
Si3B C15B H15D 109.5 . .
Si3B C15B H15E 109.5 . .
H15D C15B H15E 109.5 . .
Si3B C15B H15F 109.5 . .
H15D C15B H15F 109.5 . .
H15E C15B H15F 109.5 . .
C21 Si4 C23 110.32(8) . .
C21 Si4 C22 106.02(7) . .
C23 Si4 C22 110.04(7) . .
C21 Si4 C20 107.36(6) . .
C23 Si4 C20 107.64(6) . .
C22 Si4 C20 115.40(6) . .
C24 Si5 C25 109.57(8) . .
C24 Si5 C26 107.33(8) . .
C25 Si5 C26 106.83(7) . .
C24 Si5 C20 110.85(6) . .
C25 Si5 C20 109.16(6) . .
C26 Si5 C20 112.99(7) . .
C2 C1 Si1 130.15(9) . .
C2 C1 H1 114.9 . .
Si1 C1 H1 114.9 . .
C1 C2 C2 126.44(7) . 3
C1 C2 H2 116.8 . .
C2 C2 H2 116.8 3 .
C4 C3 C8 118.54(10) . .
C4 C3 Si1 122.66(8) . .
C8 C3 Si1 118.18(8) . .
C5 C4 C3 119.47(10) . .
C5 C4 C9 117.31(10) . .
C3 C4 C9 123.23(10) . .
C5 C4 C9B 107(4) . .
C3 C4 C9B 133(4) . .
C6 C5 C4 122.72(10) . .
C6 C5 H5 118.6 . .
C4 C5 H5 118.6 . .
C5 C6 C7 117.28(10) . .
C5 C6 C16 122.28(10) . .
C7 C6 C16 120.41(10) . .
C6 C7 C8 122.73(10) . .
C6 C7 H7 118.6 . .
C8 C7 H7 118.6 . .
C7 C8 C3 119.23(10) . .
C7 C8 C20 116.96(10) . .
C3 C8 C20 123.80(10) . .
C19 C16 C18 108.09(12) . .
C19 C16 C17 109.54(13) . .
C18 C16 C17 108.65(12) . .
C19 C16 C6 110.13(10) . .
C18 C16 C6 112.01(11) . .
C17 C16 C6 108.38(11) . .
C16 C17 H17A 109.5 . .
C16 C17 H17B 109.5 . .
H17A C17 H17B 109.5 . .
C16 C17 H17C 109.5 . .
H17A C17 H17C 109.5 . .
H17B C17 H17C 109.5 . .
C16 C18 H18A 109.5 . .
C16 C18 H18B 109.5 . .
H18A C18 H18B 109.5 . .
C16 C18 H18C 109.5 . .
H18A C18 H18C 109.5 . .
H18B C18 H18C 109.5 . .
C16 C19 H19A 109.5 . .
C16 C19 H19B 109.5 . .
H19A C19 H19B 109.5 . .
C16 C19 H19C 109.5 . .
H19A C19 H19C 109.5 . .
H19B C19 H19C 109.5 . .
C8 C20 Si4 110.16(8) . .
C8 C20 Si5 114.38(8) . .
Si4 C20 Si5 117.37(6) . .
C8 C20 H20 104.5 . .
Si4 C20 H20 104.5 . .
Si5 C20 H20 104.5 . .
Si4 C21 H21A 109.5 . .
Si4 C21 H21B 109.5 . .
H21A C21 H21B 109.5 . .
Si4 C21 H21C 109.5 . .
H21A C21 H21C 109.5 . .
H21B C21 H21C 109.5 . .
Si4 C22 H22A 109.5 . .
Si4 C22 H22B 109.5 . .
H22A C22 H22B 109.5 . .
Si4 C22 H22C 109.5 . .
H22A C22 H22C 109.5 . .
H22B C22 H22C 109.5 . .
Si4 C23 H23A 109.5 . .
Si4 C23 H23B 109.5 . .
H23A C23 H23B 109.5 . .
Si4 C23 H23C 109.5 . .
H23A C23 H23C 109.5 . .
H23B C23 H23C 109.5 . .
Si5 C24 H24A 109.5 . .
Si5 C24 H24B 109.5 . .
H24A C24 H24B 109.5 . .
Si5 C24 H24C 109.5 . .
H24A C24 H24C 109.5 . .
H24B C24 H24C 109.5 . .
Si5 C25 H25A 109.5 . .
Si5 C25 H25B 109.5 . .
H25A C25 H25B 109.5 . .
Si5 C25 H25C 109.5 . .
H25A C25 H25C 109.5 . .
H25B C25 H25C 109.5 . .
Si5 C26 H26A 109.5 . .
Si5 C26 H26B 109.5 . .
H26A C26 H26B 109.5 . .
Si5 C26 H26C 109.5 . .
H26A C26 H26C 109.5 . .
H26B C26 H26C 109.5 . .
C32 C31 C32 119.3(3) 2 .
C32 C31 H31 120.3 2 .
C32 C31 H31 120.3 . .
C33 C32 C31 120.50(19) . .
C33 C32 H32 119.8 . .
C31 C32 H32 119.8 . .
C32 C33 C34 119.8(2) . .
C32 C33 H33 120.1 . .
C34 C33 H33 120.1 . .
C33 C34 C33 120.1(3) . 2
C33 C34 H34 120.0 . .
C33 C34 H34 120.0 2 .

loop_
_geom_bond_atom_site_label_1
_geom_bond_atom_site_label_2
_geom_bond_distance
_geom_bond_site_symmetry_2
Si1 C1 1.8094(12) .
Si1 C3 1.8805(11) .
Si1 Si1 2.2094(6) 3
Si2 C12 1.8671(15) .
Si2 C10 1.8713(13) .
Si2 C11 1.8798(14) .
Si2 C9 1.9109(12) .
Si3 C14 1.8718(14) .
Si3 C15 1.8742(14) .
Si3 C13 1.8750(14) .
Si3 C9 1.9002(12) .
C9 C4 1.5196(15) .
C9 H9 1.0000 .
C10 H10A 0.9800 .
C10 H10B 0.9800 .
C10 H10C 0.9800 .
C11 H11A 0.9800 .
C11 H11B 0.9800 .
C11 H11C 0.9800 .
C12 H12A 0.9800 .
C12 H12B 0.9800 .
C12 H12C 0.9800 .
C13 H13A 0.9800 .
C13 H13B 0.9800 .
C13 H13C 0.9800 .
C14 H14A 0.9800 .
C14 H14B 0.9800 .
C14 H14C 0.9800 .
C15 H15A 0.9800 .
C15 H15B 0.9800 .
C15 H15C 0.9800 .
Si2B C9B 1.82(5) .
Si2B C12B 1.870(8) .
Si2B C10B 1.873(8) .
Si2B C11B 1.874(8) .
Si3B C13B 1.874(8) .
Si3B C15B 1.874(8) .
Si3B C14B 1.875(8) .
Si3B C9B 1.906(9) .
C9B C4 1.522(10) .
C9B H9B 1.0000 .
C10B H10D 0.9800 .
C10B H10E 0.9800 .
C10B H10F 0.9800 .
C11B H11D 0.9800 .
C11B H11E 0.9800 .
C11B H11F 0.9800 .
C12B H12D 0.9800 .
C12B H12E 0.9800 .
C12B H12F 0.9800 .
C13B H13D 0.9800 .
C13B H13E 0.9800 .
C13B H13F 0.9800 .
C14B H14D 0.9800 .
C14B H14E 0.9800 .
C14B H14F 0.9800 .
C15B H15D 0.9800 .
C15B H15E 0.9800 .
C15B H15F 0.9800 .
Si4 C21 1.8651(14) .
Si4 C23 1.8705(15) .
Si4 C22 1.8775(14) .
Si4 C20 1.8936(12) .
Si5 C24 1.8729(17) .
Si5 C25 1.8752(15) .
Si5 C26 1.8811(16) .
Si5 C20 1.9024(12) .
C1 C2 1.3733(17) .
C1 H1 0.9500 .
C2 C2 1.413(3) 3
C2 H2 0.9500 .
C3 C4 1.4163(15) .
C3 C8 1.4292(15) .
C4 C5 1.4055(15) .
C5 C6 1.3891(16) .
C5 H5 0.9500 .
C6 C7 1.3964(16) .
C6 C16 1.5360(15) .
C7 C8 1.3999(15) .
C7 H7 0.9500 .
C8 C20 1.5192(15) .
C16 C19 1.5317(18) .
C16 C18 1.532(2) .
C16 C17 1.534(2) .
C17 H17A 0.9800 .
C17 H17B 0.9800 .
C17 H17C 0.9800 .
C18 H18A 0.9800 .
C18 H18B 0.9800 .
C18 H18C 0.9800 .
C19 H19A 0.9800 .
C19 H19B 0.9800 .
C19 H19C 0.9800 .
C20 H20 1.0000 .
C21 H21A 0.9800 .
C21 H21B 0.9800 .
C21 H21C 0.9800 .
C22 H22A 0.9800 .
C22 H22B 0.9800 .
C22 H22C 0.9800 .
C23 H23A 0.9800 .
C23 H23B 0.9800 .
C23 H23C 0.9800 .
C24 H24A 0.9800 .
C24 H24B 0.9800 .
C24 H24C 0.9800 .
C25 H25A 0.9800 .
C25 H25B 0.9800 .
C25 H25C 0.9800 .
C26 H26A 0.9800 .
C26 H26B 0.9800 .
C26 H26C 0.9800 .
C31 C32 1.381(3) 2
C31 C32 1.381(3) .
C31 H31 0.9500 .
C32 C33 1.375(3) .
C32 H32 0.9500 .
C33 C34 1.381(3) .
C33 H33 0.9500 .
C34 H34 0.9500 .

loop_
_geom_torsion_atom_site_label_1
_geom_torsion_atom_site_label_2
_geom_torsion_atom_site_label_3
_geom_torsion_atom_site_label_4
_geom_torsion
_geom_torsion_site_symmetry_1
_geom_torsion_site_symmetry_4
C12B Si2B C9B C4 -27(6) . .
C10B Si2B C9B C4 -150(4) . .
C11B Si2B C9B C4 92(5) . .
C12B Si2B C9B Si3B -175(4) . .
C10B Si2B C9B Si3B 62(6) . .
C11B Si2B C9B Si3B -56(5) . .
C3 Si1 C1 C2 164.86(12) . .
Si1 Si1 C1 C2 2.95(13) 3 .
Si1 C1 C2 C2 -3.6(2) . 3
C1 Si1 C3 C4 120.17(9) . .
Si1 Si1 C3 C4 -89.78(10) 3 .
C1 Si1 C3 C8 -50.69(10) . .
Si1 Si1 C3 C8 99.35(9) 3 .
C8 C3 C4 C5 1.59(15) . .
Si1 C3 C4 C5 -169.25(8) . .
C8 C3 C4 C9 -178.80(10) . .
Si1 C3 C4 C9 10.37(15) . .
C8 C3 C4 C9B -173(2) . .
Si1 C3 C4 C9B 16(2) . .
Si3 C9 C4 C5 76.56(11) . .
Si2 C9 C4 C5 -53.79(12) . .
Si3 C9 C4 C3 -103.07(11) . .
Si2 C9 C4 C3 126.58(10) . .
Si2B C9B C4 C5 -78(4) . .
Si3B C9B C4 C5 71(6) . .
Si2B C9B C4 C3 97(6) . .
Si3B C9B C4 C3 -114(4) . .
C3 C4 C5 C6 -1.23(17) . .
C9 C4 C5 C6 179.13(10) . .
C9B C4 C5 C6 174.4(15) . .
C4 C5 C6 C7 -0.22(17) . .
C4 C5 C6 C16 -178.44(11) . .
C5 C6 C7 C8 1.32(17) . .
C16 C6 C7 C8 179.57(11) . .
C6 C7 C8 C3 -0.93(17) . .
C6 C7 C8 C20 -179.78(10) . .
C4 C3 C8 C7 -0.56(15) . .
Si1 C3 C8 C7 170.69(8) . .
C4 C3 C8 C20 178.21(10) . .
Si1 C3 C8 C20 -10.54(14) . .
C5 C6 C16 C19 -132.02(14) . .
C7 C6 C16 C19 49.82(16) . .
C5 C6 C16 C18 -11.69(17) . .
C7 C6 C16 C18 170.15(12) . .
C5 C6 C16 C17 108.16(14) . .
C7 C6 C16 C17 -70.00(15) . .
C7 C8 C20 Si4 74.87(11) . .
C3 C8 C20 Si4 -103.92(11) . .
C7 C8 C20 Si5 -59.88(12) . .
C3 C8 C20 Si5 121.33(10) . .
C21 Si4 C20 C8 48.75(10) . .
C23 Si4 C20 C8 167.51(9) . .
C22 Si4 C20 C8 -69.18(10) . .
C21 Si4 C20 Si5 -178.00(7) . .
C23 Si4 C20 Si5 -59.24(9) . .
C22 Si4 C20 Si5 64.07(9) . .
C32 C31 C32 C33 0.03(13) 2 .
C31 C32 C33 C34 -0.1(2) . .
C32 C33 C34 C33 0.03(12) . 2
